data_2104012
loop_
_publ_author_name
'Cowan, John A.'
'Howard, Judith A. K.'
'McIntyre, Garry J.'
'Lo, Samuel M.-F.'
'Williams, Ian D.'

_publ_section_title
;
 Variable-temperature neutron diffraction studies of the short, strong
 N&#x00B7;&#x00B7;&#x00B7;O hydrogen bonds in the 1:2 co-crystal of
 benzene-1,2,4,5-tetracarboxylic acid and 4,4'-bipyridyl
;
_journal_issue 6
_journal_name_full 'Acta Crystallographica Section B'
_journal_page_first 794
_journal_page_last 801
_journal_paper_doi 10.1107/S0108768103024984
_journal_volume 59
_journal_year 2003
_chemical_formula_sum 'C30 H22 N4 O8'
_chemical_formula_weight 566.00
_chemical_name_systematic
;
 ?
;
_space_group_IT_number 2
_symmetry_cell_setting triclinic
_symmetry_space_group_name_Hall '-P 1'
_symmetry_space_group_name_H-M 'P -1'
_atom_sites_solution_hydrogens difmap
_atom_sites_solution_primary difmap
_atom_sites_solution_secondary difmap
_audit_creation_method SHELXL-97
_cell_angle_alpha 64.510(10)
_cell_angle_beta 72.030(10)
_cell_angle_gamma 76.080(10)
_cell_formula_units_Z 1
_cell_length_a 7.5410(10)
_cell_length_b 9.7150(10)
_cell_length_c 10.2040(10)
_cell_measurement_temperature 200(2)
_cell_volume 636.79(14)
_computing_cell_refinement 'LAUEGEN (Campbell)'
_computing_data_collection 'LADI Control'
_computing_data_reduction
;
INTEGRATE+ and LAUENORM (Wilkinson), (Campbell)
;
_computing_structure_refinement 'SHELXL-97 (Sheldrick, 1997)'
_computing_structure_solution 'SHELXS-97 (Sheldrick, 1990)'
_diffrn_ambient_temperature 200(2)
_diffrn_measured_fraction_theta_full 0.495
_diffrn_measured_fraction_theta_max 0.495
_diffrn_measurement_device_type 'LADI Laue diffractometer'
_diffrn_measurement_method 'Laue method'
_diffrn_radiation_monochromator graphite
_diffrn_radiation_probe neutron
_diffrn_radiation_source 'ILL high flux reactor'
_diffrn_radiation_type neutron
_diffrn_radiation_wavelength '1.1 to 1.9'
_diffrn_reflns_av_R_equivalents 0.1130
_diffrn_reflns_av_sigmaI/netI 0.1115
_diffrn_reflns_limit_h_max 7
_diffrn_reflns_limit_h_min -7
_diffrn_reflns_limit_k_max 13
_diffrn_reflns_limit_k_min -12
_diffrn_reflns_limit_l_max 14
_diffrn_reflns_limit_l_min 0
_diffrn_reflns_number 1961
_diffrn_reflns_theta_full 30.70
_diffrn_reflns_theta_max 30.70
_diffrn_reflns_theta_min 3.23
_diffrn_standards_number 0
_exptl_absorpt_coefficient_mu 0.000
_exptl_absorpt_correction_type none
_exptl_crystal_colour colourless
_exptl_crystal_density_diffrn 1.478
_exptl_crystal_density_meas ?
_exptl_crystal_density_method .
_exptl_crystal_description plate
_exptl_crystal_F_000 201
_exptl_crystal_size_max 1.3
_exptl_crystal_size_mid 0.6
_exptl_crystal_size_min 0.2
_refine_diff_density_max 0.706
_refine_diff_density_min -0.746
_refine_ls_extinction_method none
_refine_ls_goodness_of_fit_ref 1.276
_refine_ls_hydrogen_treatment refall
_refine_ls_matrix_type full
_refine_ls_number_parameters 289
_refine_ls_number_reflns 1961
_refine_ls_number_restraints 0
_refine_ls_restrained_S_all 1.276
_refine_ls_R_factor_all 0.1022
_refine_ls_R_factor_gt 0.0524
_refine_ls_shift/su_max 0.000
_refine_ls_shift/su_mean 0.000
_refine_ls_structure_factor_coef Fsqd
_refine_ls_weighting_details 'calc w=1/[\s^2^(Fo^2^)+(0.0500P)^2^+0.0000P] where P=(Fo^2^+2Fc^2^)/3'
_refine_ls_weighting_scheme calc
_refine_ls_wR_factor_gt 0.1188
_refine_ls_wR_factor_ref 0.1249
_reflns_number_gt 1192
_reflns_number_total 1961
_reflns_threshold_expression >2sigma(I)
_cod_data_source_file bs5001.cif
_cod_data_source_block hexladi
_cod_depositor_comments
;
The following automatic conversions were performed:
'_symmetry_cell_setting' value 'Triclinic' changed to 'triclinic'
according to '/home/saulius/struct/CIF-dictionaries/cif_core.dic'
dictionary named 'cif_core.dic' version 2.4.1 from 2010-06-29.

Automatic conversion script
Id: cif_fix_enum 1527 2010-12-29 10:47:43Z saulius 

The following automatic conversions were performed:

'_symmetry_cell_setting' value 'Triclinic' changed to 'triclinic'
according to /home/saulius/struct/CIF-dictionaries/cif_core.dic
dictionary named 'cif_core.dic' version 2.4.1 from 2010-06-29.

Automatic conversion script
Id: cif_fix_values 1715 2011-07-08 13:25:40Z adriana 
;
_cod_original_cell_volume 635.9(5)
_cod_original_sg_symbol_H-M P-1
_cod_database_code 2104012

loop_
_symmetry_equiv_pos_as_xyz
'x, y, z'
'-x, -y, -z'

loop_
_atom_site_label
_atom_site_fract_x
_atom_site_fract_y
_atom_site_fract_z
_atom_site_U_iso_or_equiv
_atom_site_adp_type
_atom_site_calc_flag
_atom_site_occupancy
_atom_site_type_symbol
N1 0.2833(3) -0.2257(2) 1.40362(18) 0.0241(8) Uani d 1 N
H1 0.3112(10) -0.3049(7) 1.5310(7) 0.040(2) Uani d 1 H
C11 0.3482(5) -0.2825(3) 1.2972(3) 0.0263(11) Uani d 1 C
H11 0.4182(12) -0.3988(6) 1.3279(7) 0.052(3) Uani d 1 H
C12 0.3314(5) -0.1950(3) 1.1524(2) 0.0263(10) Uani d 1 C
H12 0.3858(13) -0.2476(7) 1.0715(6) 0.063(3) Uani d 1 H
C13 0.2439(4) -0.0427(3) 1.1136(2) 0.0156(9) Uani d 1 C
C14 0.1779(5) 0.0143(3) 1.2266(2) 0.0290(11) Uani d 1 C
H14 0.1083(12) 0.1306(7) 1.2078(6) 0.057(3) Uani d 1 H
C15 0.2001(5) -0.0801(3) 1.3691(3) 0.0303(12) Uani d 1 C
H15 0.1555(13) -0.0405(8) 1.4585(6) 0.065(3) Uani d 1 H
C21 0.2757(5) 0.0899(3) 0.7012(3) 0.0278(11) Uani d 1 C
H21 0.3353(11) 0.0490(7) 0.6103(6) 0.047(2) Uani d 1 H
C22 0.2985(5) -0.0020(3) 0.8441(2) 0.0237(10) Uani d 1 C
H22 0.3791(11) -0.1135(7) 0.8629(6) 0.053(3) Uani d 1 H
C23 0.2240(4) 0.0544(3) 0.9585(2) 0.0182(10) Uani d 1 C
C24 0.1266(5) 0.2036(3) 0.9205(2) 0.0244(10) Uani d 1 C
H24 0.0626(12) 0.2548(6) 1.0017(6) 0.047(2) Uani d 1 H
C25 0.1108(5) 0.2893(3) 0.7726(2) 0.0230(10) Uani d 1 C
H25 0.0379(10) 0.4051(6) 0.7397(6) 0.049(2) Uani d 1 H
N2 0.1829(3) 0.2332(2) 0.66540(17) 0.0246(8) Uani d 1 N
C1 0.5845(5) -0.4190(3) 1.8510(2) 0.0179(10) Uani d 1 C
C10 0.6712(5) -0.3215(3) 1.6921(2) 0.0202(10) Uani d 1 C
O11 0.6213(6) -0.1824(3) 1.6424(3) 0.0376(14) Uani d 1 O
O12 0.8030(5) -0.3952(3) 1.6176(3) 0.0243(12) Uani d 1 O
H2 0.8212(10) -0.3257(7) 1.5017(5) 0.046(2) Uani d 1 H
C2 0.3934(5) -0.4405(3) 1.8915(2) 0.0173(10) Uani d 1 C
C20 0.2775(5) -0.3806(3) 1.7755(2) 0.0199(10) Uani d 1 C
O21 0.1074(6) -0.3335(4) 1.8049(3) 0.0320(13) Uani d 1 O
O22 0.3708(6) -0.3895(4) 1.6504(3) 0.0239(12) Uani d 1 O
C3 0.3082(6) -0.5211(3) 2.0408(2) 0.0187(12) Uani d 1 C
H3 0.1592(13) -0.5402(7) 2.0733(7) 0.034(2) Uani d 1 H

loop_
_atom_site_aniso_label
_atom_site_aniso_U_11
_atom_site_aniso_U_22
_atom_site_aniso_U_33
_atom_site_aniso_U_12
_atom_site_aniso_U_13
_atom_site_aniso_U_23
N1 0.0271(17) 0.0294(9) 0.0156(7) -0.0007(10) -0.0117(8) -0.0056(6)
H1 0.035(5) 0.044(3) 0.045(3) -0.008(3) -0.008(3) -0.020(3)
C11 0.036(3) 0.0241(13) 0.0193(11) 0.0030(14) -0.0154(12) -0.0062(9)
H11 0.090(7) 0.025(2) 0.045(3) 0.014(3) -0.040(4) -0.012(2)
C12 0.040(3) 0.0215(11) 0.0159(10) 0.0054(14) -0.0129(11) -0.0064(9)
H12 0.104(7) 0.040(3) 0.031(3) 0.019(4) -0.016(3) -0.016(2)
C13 0.017(2) 0.0184(10) 0.0119(9) -0.0019(12) -0.0072(10) -0.0042(8)
C14 0.042(3) 0.0274(13) 0.0162(10) 0.0104(14) -0.0141(12) -0.0106(9)
H14 0.097(7) 0.038(3) 0.034(3) 0.026(4) -0.033(3) -0.018(2)
C15 0.041(3) 0.0319(14) 0.0172(11) 0.0097(15) -0.0145(12) -0.0113(10)
H15 0.102(7) 0.062(4) 0.029(3) 0.022(4) -0.027(3) -0.025(3)
C21 0.035(2) 0.0296(13) 0.0136(10) 0.0000(14) -0.0053(11) -0.0069(9)
H21 0.066(6) 0.049(3) 0.026(2) 0.006(3) -0.014(3) -0.022(2)
C22 0.028(2) 0.0269(13) 0.0152(10) 0.0028(14) -0.0102(11) -0.0076(9)
H22 0.075(6) 0.042(3) 0.035(3) 0.017(4) -0.019(3) -0.019(2)
C23 0.019(2) 0.0194(11) 0.0128(9) -0.0030(13) -0.0034(10) -0.0036(8)
C24 0.031(2) 0.0222(12) 0.0154(10) 0.0033(13) -0.0067(11) -0.0060(9)
H24 0.073(6) 0.036(3) 0.029(2) 0.012(3) -0.015(3) -0.019(2)
C25 0.025(2) 0.0245(12) 0.0166(10) 0.0016(13) -0.0094(11) -0.0045(9)
H25 0.054(5) 0.036(3) 0.040(3) 0.020(3) -0.023(3) -0.004(2)
N2 0.0264(17) 0.0295(9) 0.0128(7) 0.0003(10) -0.0060(8) -0.0047(6)
C1 0.018(2) 0.0236(12) 0.0099(9) -0.0011(13) -0.0049(11) -0.0039(8)
C10 0.024(2) 0.0231(12) 0.0119(9) -0.0042(13) -0.0051(10) -0.0039(8)
O11 0.061(3) 0.0206(14) 0.0174(12) -0.0034(17) 0.0018(15) -0.0041(10)
O12 0.021(3) 0.0284(15) 0.0165(12) -0.0002(16) -0.0034(13) -0.0053(11)
H2 0.046(5) 0.048(3) 0.030(3) 0.003(3) 0.000(3) -0.013(2)
C2 0.023(3) 0.0201(11) 0.0104(9) -0.0025(13) -0.0074(11) -0.0048(8)
C20 0.020(2) 0.0247(12) 0.0148(10) 0.0027(13) -0.0098(11) -0.0070(9)
O21 0.019(3) 0.053(2) 0.0252(14) 0.0061(19) -0.0135(14) -0.0164(13)
O22 0.023(3) 0.0371(16) 0.0166(11) 0.0032(16) -0.0147(13) -0.0117(11)
C3 0.020(3) 0.0224(12) 0.0109(10) -0.0061(15) -0.0033(12) -0.0030(8)
H3 0.016(6) 0.055(4) 0.036(3) -0.008(4) -0.011(3) -0.015(3)

loop_
_atom_type_symbol
_atom_type_description
_atom_type_scat_dispersion_real
_atom_type_scat_dispersion_imag
_atom_type_scat_source
C C 0.0000 0.0000 'International Tables Vol C Tables 4.2.6.8 and 6.1.1.4'
H H 0.0000 0.0000 'International Tables Vol C Tables 4.2.6.8 and 6.1.1.4'
N N 0.0000 0.0000 'International Tables Vol C Tables 4.2.6.8 and 6.1.1.4'
O O 0.0000 0.0000 'International Tables Vol C Tables 4.2.6.8 and 6.1.1.4'

loop_
_geom_angle_atom_site_label_1
_geom_angle_atom_site_label_2
_geom_angle_atom_site_label_3
_geom_angle_site_symmetry_1
_geom_angle_site_symmetry_3
_geom_angle
C11 N1 C15 . . 119.48(19)
C11 N1 H1 . . 119.8(3)
C15 N1 H1 . . 120.5(3)
N1 C11 C12 . . 121.6(2)
N1 C11 H11 . . 117.6(4)
C12 C11 H11 . . 120.8(4)
C11 C12 C13 . . 120.1(2)
C11 C12 H12 . . 118.1(3)
C13 C12 H12 . . 121.8(3)
C14 C13 C12 . . 117.3(2)
C14 C13 C23 . . 121.42(19)
C12 C13 C23 . . 121.30(19)
C15 C14 C13 . . 119.4(2)
C15 C14 H14 . . 117.8(4)
C13 C14 H14 . . 122.8(3)
N1 C15 C14 . . 122.2(2)
N1 C15 H15 . . 115.8(4)
C14 C15 H15 . . 122.0(4)
N2 C21 C22 . . 122.6(2)
N2 C21 H21 . . 116.5(4)
C22 C21 H21 . . 120.9(4)
C21 C22 C23 . . 119.8(2)
C21 C22 H22 . . 118.2(4)
C23 C22 H22 . . 122.0(4)
C24 C23 C22 . . 117.3(2)
C24 C23 C13 . . 121.77(19)
C22 C23 C13 . . 120.93(18)
C25 C24 C23 . . 119.2(2)
C25 C24 H24 . . 118.6(3)
C23 C24 H24 . . 122.1(3)
N2 C25 C24 . . 122.4(2)
N2 C25 H25 . . 116.7(4)
C24 C25 H25 . . 120.9(4)
C25 N2 C21 . . 118.64(18)
C2 C1 C3 . 2_649 120.6(2)
C2 C1 C10 . . 119.6(2)
C3 C1 C10 2_649 . 119.6(3)
O11 C10 O12 . . 124.7(3)
O11 C10 C1 . . 120.0(2)
O12 C10 C1 . . 115.3(2)
C10 O12 H2 . . 108.2(4)
C3 C2 C1 . . 119.9(3)
C3 C2 C20 . . 118.8(3)
C1 C2 C20 . . 121.2(2)
O21 C20 O22 . . 124.7(3)
O21 C20 C2 . . 121.2(2)
O22 C20 C2 . . 114.0(3)
C20 O22 H1 . . 120.2(4)
C2 C3 C1 . 2_649 119.5(4)
C2 C3 H3 . . 120.4(4)
C1 C3 H3 2_649 . 120.1(4)

loop_
_geom_bond_atom_site_label_1
_geom_bond_atom_site_label_2
_geom_bond_site_symmetry_2
_geom_bond_distance
N1 C11 . 1.338(3)
N1 C15 . 1.341(3)
N1 H1 . 1.246(6)
C11 C12 . 1.379(3)
C11 H11 . 1.078(5)
C12 C13 . 1.403(3)
C12 H12 . 1.083(6)
C13 C14 . 1.399(3)
C13 C23 . 1.485(3)
C14 C15 . 1.382(3)
C14 H14 . 1.086(5)
C15 H15 . 1.072(6)
C21 N2 . 1.345(3)
C21 C22 . 1.381(3)
C21 H21 . 1.095(5)
C22 C23 . 1.409(3)
C22 H22 . 1.074(5)
C23 C24 . 1.402(3)
C24 C25 . 1.401(3)
C24 H24 . 1.079(5)
C25 N2 . 1.342(3)
C25 H25 . 1.082(5)
C1 C2 . 1.404(5)
C1 C3 2_649 1.406(5)
C1 C10 . 1.506(3)
C10 O11 . 1.230(4)
C10 O12 . 1.315(3)
O12 H2 . 1.062(6)
C2 C3 . 1.396(3)
C2 C20 . 1.515(4)
C20 O21 . 1.232(5)
C20 O22 . 1.281(4)
O22 H1 . 1.285(7)
C3 C1 2_649 1.406(5)
C3 H3 . 1.101(13)
